data_1549407
loop_
_publ_author_name
'Wen, Xin'
'Wang, Yong'
'Zhang, X. Peter'

_publ_section_title
;
 Enantioselective radical process for synthesis of chiral indolines by
 metalloradical alkylation of diverse C(sp<sup>3</sup>)-H bonds.
;
_journal_issue 22
_journal_name_full 'Chemical science'
_journal_page_first 5082
_journal_page_last 5086
_journal_paper_doi 10.1039/c8sc01476k
_journal_volume 9
_journal_year 2018
_chemical_absolute_configuration ad
_chemical_formula_moiety 'C16 H14 Cl N O2'
_chemical_formula_sum 'C16 H14 Cl N O2'
_chemical_formula_weight 287.73
_space_group_crystal_system monoclinic
_space_group_IT_number 4
_space_group_name_Hall 'P 2yb'
_space_group_name_H-M_alt 'P 1 21 1'
_symmetry_space_group_name_Hall 'P 2yb'
_symmetry_space_group_name_H-M 'P 1 21 1'
_atom_sites_solution_hydrogens geom
_atom_sites_solution_primary dual
_atom_sites_solution_secondary difmap
_audit_creation_method SHELXL-2014/7
_audit_update_record
;
2018-03-30 deposited with the CCDC.
2018-05-14 downloaded from the CCDC.
;
_cell_angle_alpha 90
_cell_angle_beta 92.007(2)
_cell_angle_gamma 90
_cell_formula_units_Z 2
_cell_length_a 5.0463(3)
_cell_length_b 10.3570(5)
_cell_length_c 13.2269(7)
_cell_measurement_reflns_used 9942
_cell_measurement_temperature 100(2)
_cell_measurement_theta_max 69.80
_cell_measurement_theta_min 3.34
_cell_volume 690.87(6)
_computing_cell_refinement 'SAINT (Bruker, 2014)'
_computing_data_collection 'APEX2 (Bruker, 2014)'
_computing_data_reduction 'SAINT (Bruker, 2014)'
_computing_molecular_graphics 'Bruker SHELXTL'
_computing_publication_material 'Bruker SHELXTL'
_computing_structure_refinement 'SHELXL-2014 (Sheldrick, 2014)'
_computing_structure_solution 'SHELXL-2014 (Sheldrick, 2014)'
_diffrn_ambient_temperature 100(2)
_diffrn_measured_fraction_theta_full 1.000
_diffrn_measured_fraction_theta_max 0.999
_diffrn_measurement_device_type 'Bruker Kappa DUO CCD diffractometer'
_diffrn_measurement_method '\f and \w scans'
_diffrn_radiation_monochromator mirrors
_diffrn_radiation_type CuK\a
_diffrn_radiation_wavelength 1.54178
_diffrn_reflns_av_R_equivalents 0.0253
_diffrn_reflns_av_unetI/netI 0.0173
_diffrn_reflns_Laue_measured_fraction_full 1.000
_diffrn_reflns_Laue_measured_fraction_max 0.999
_diffrn_reflns_limit_h_max 6
_diffrn_reflns_limit_h_min -6
_diffrn_reflns_limit_k_max 12
_diffrn_reflns_limit_k_min -12
_diffrn_reflns_limit_l_max 16
_diffrn_reflns_limit_l_min -15
_diffrn_reflns_number 11978
_diffrn_reflns_point_group_measured_fraction_full 1.000
_diffrn_reflns_point_group_measured_fraction_max 0.995
_diffrn_reflns_theta_full 67.679
_diffrn_reflns_theta_max 69.790
_diffrn_reflns_theta_min 3.343
_diffrn_source 'microfocus sealed tube'
_diffrn_source_type 'Incoatec I\uS'
_exptl_absorpt_coefficient_mu 2.452
_exptl_absorpt_correction_T_max 0.7533
_exptl_absorpt_correction_T_min 0.6229
_exptl_absorpt_correction_type multi-scan
_exptl_absorpt_process_details
;
Sheldrick, G.M. (2013). SADABS. Bruker AXS Inc. Madison, WI USA.
;
_exptl_crystal_colour colorless
_exptl_crystal_density_diffrn 1.383
_exptl_crystal_density_meas ?
_exptl_crystal_density_method none
_exptl_crystal_description plate
_exptl_crystal_F_000 300
_exptl_crystal_size_max 0.280
_exptl_crystal_size_mid 0.140
_exptl_crystal_size_min 0.080
_refine_diff_density_max 0.205
_refine_diff_density_min -0.151
_refine_diff_density_rms 0.035
_refine_ls_abs_structure_details
;
 Flack x determined using 1195 quotients [(I+)-(I-)]/[(I+)+(I-)]
 (Parsons, Flack and Wagner, Acta Cryst. B69 (2013) 249-259).
;
_refine_ls_abs_structure_Flack -0.008(6)
_refine_ls_extinction_method none
_refine_ls_goodness_of_fit_ref 1.065
_refine_ls_hydrogen_treatment constr
_refine_ls_matrix_type full
_refine_ls_number_parameters 182
_refine_ls_number_reflns 2589
_refine_ls_number_restraints 1
_refine_ls_restrained_S_all 1.065
_refine_ls_R_factor_all 0.0231
_refine_ls_R_factor_gt 0.0230
_refine_ls_shift/su_max 0.001
_refine_ls_shift/su_mean 0.000
_refine_ls_structure_factor_coef Fsqd
_refine_ls_weighting_details 'w=1/[\s^2^(Fo^2^)+(0.0466P)^2^+0.0832P] where P=(Fo^2^+2Fc^2^)/3'
_refine_ls_weighting_scheme calc
_refine_ls_wR_factor_gt 0.0634
_refine_ls_wR_factor_ref 0.0635
_reflns_Friedel_coverage 0.880
_reflns_Friedel_fraction_full 0.999
_reflns_Friedel_fraction_max 0.990
_reflns_number_gt 2579
_reflns_number_total 2589
_reflns_threshold_expression 'I > 2\s(I)'
_cod_data_source_file c8sc01476k2.cif
_cod_data_source_block C16H14ClNO2
_cod_depositor_comments
;
The following automatic conversions were performed:

'_exptl_crystal_density_meas' value 'not measured' was changed to '?'
- the value is perceived as not measured.

Automatic conversion script
Id: cif_fix_values 4973 2017-02-22 13:04:09Z antanas 

 Adding full bibliography for 1549405--1549408.cif.
;
_cod_database_code 1549407
_shelx_shelxl_version_number 2014/7
_shelx_space_group_comment
;
The symmetry employed for this shelxl refinement is uniquely defined
by the following loop, which should always be used as a source of
symmetry information in preference to the above space-group names.
They are only intended as comments.
;
_shelx_estimated_absorpt_t_min 0.547
_shelx_estimated_absorpt_t_max 0.828

loop_
_space_group_symop_operation_xyz
'x, y, z'
'-x, y+1/2, -z'

loop_
_atom_site_label
_atom_site_type_symbol
_atom_site_fract_x
_atom_site_fract_y
_atom_site_fract_z
_atom_site_U_iso_or_equiv
_atom_site_adp_type
_atom_site_occupancy
_atom_site_site_symmetry_order
_atom_site_calc_flag
_atom_site_refinement_flags_posn
_atom_site_refinement_flags_adp
Cl1 Cl 1.16868(8) 0.64084(4) 0.91668(3) 0.02157(14) Uani 1 1 d . .
O1 O 0.7560(3) 0.29565(14) 0.54008(10) 0.0237(3) Uani 1 1 d . .
O2 O 1.0232(3) 0.45907(13) 0.59523(10) 0.0203(3) Uani 1 1 d . .
N1 N 0.7366(3) 0.37521(15) 0.70099(11) 0.0174(3) Uani 1 1 d . .
C1 C 1.1362(4) 0.4637(2) 0.49635(15) 0.0263(4) Uani 1 1 d . .
H1A H 1.2625 0.3926 0.4898 0.039 Uiso 1 1 calc R U
H1B H 1.2281 0.5462 0.4881 0.039 Uiso 1 1 calc R U
H1C H 0.9945 0.4555 0.4441 0.039 Uiso 1 1 calc R U
C2 C 0.8329(4) 0.36956(18) 0.60609(15) 0.0173(4) Uani 1 1 d . .
C3 C 0.5426(4) 0.29082(17) 0.73825(14) 0.0166(4) Uani 1 1 d . .
C4 C 0.3718(4) 0.20763(17) 0.68476(15) 0.0197(4) Uani 1 1 d . .
H4 H 0.3784 0.1989 0.6134 0.024 Uiso 1 1 calc R U
C5 C 0.1908(4) 0.1377(2) 0.74036(15) 0.0224(4) Uani 1 1 d . .
H5 H 0.0710 0.0807 0.7059 0.027 Uiso 1 1 calc R U
C6 C 0.1813(4) 0.1492(2) 0.84457(15) 0.0223(4) Uani 1 1 d . .
H6 H 0.0561 0.1003 0.8805 0.027 Uiso 1 1 calc R U
C7 C 0.3547(4) 0.23217(18) 0.89673(15) 0.0193(4) Uani 1 1 d . .
H7 H 0.3495 0.2399 0.9682 0.023 Uiso 1 1 calc R U
C8 C 0.5347(4) 0.30330(18) 0.84309(14) 0.0166(4) Uani 1 1 d . .
C9 C 0.7376(4) 0.39972(18) 0.88111(13) 0.0173(4) Uani 1 1 d . .
H9A H 0.8778 0.3571 0.9234 0.021 Uiso 1 1 calc R U
H9B H 0.6540 0.4682 0.9214 0.021 Uiso 1 1 calc R U
C10 C 0.8535(4) 0.45665(18) 0.78281(13) 0.0155(4) Uani 1 1 d . .
H10 H 1.0506 0.4460 0.7853 0.019 Uiso 1 1 calc R U
C11 C 0.7851(4) 0.59840(17) 0.77071(14) 0.0160(4) Uani 1 1 d . .
C12 C 0.9176(4) 0.69025(19) 0.83047(14) 0.0178(4) Uani 1 1 d . .
C13 C 0.8560(4) 0.8203(2) 0.82602(17) 0.0245(4) Uani 1 1 d . .
H13 H 0.9504 0.8806 0.8678 0.029 Uiso 1 1 calc R U
C14 C 0.6544(5) 0.8615(2) 0.75974(17) 0.0276(5) Uani 1 1 d . .
H14 H 0.6103 0.9506 0.7557 0.033 Uiso 1 1 calc R U
C15 C 0.5178(4) 0.7733(2) 0.69955(16) 0.0254(4) Uani 1 1 d . .
H15 H 0.3792 0.8016 0.6544 0.031 Uiso 1 1 calc R U
C16 C 0.5833(4) 0.6425(2) 0.70500(13) 0.0198(4) Uani 1 1 d . .
H16 H 0.4885 0.5825 0.6632 0.024 Uiso 1 1 calc R U

loop_
_atom_site_aniso_label
_atom_site_aniso_U_11
_atom_site_aniso_U_22
_atom_site_aniso_U_33
_atom_site_aniso_U_23
_atom_site_aniso_U_13
_atom_site_aniso_U_12
Cl1 0.0199(2) 0.0245(2) 0.0200(2) -0.00416(17) -0.00315(15) -0.00136(18)
O1 0.0290(7) 0.0245(7) 0.0177(7) -0.0041(6) 0.0005(6) -0.0022(6)
O2 0.0241(7) 0.0204(7) 0.0164(6) 0.0001(5) 0.0033(5) -0.0027(5)
N1 0.0210(8) 0.0153(7) 0.0159(7) -0.0018(6) 0.0004(6) -0.0022(6)
C1 0.0311(11) 0.0312(11) 0.0169(9) 0.0023(8) 0.0043(8) -0.0034(9)
C2 0.0187(9) 0.0148(8) 0.0184(8) 0.0012(7) -0.0016(7) 0.0036(7)
C3 0.0174(8) 0.0129(8) 0.0195(9) 0.0006(7) -0.0001(7) 0.0029(7)
C4 0.0218(9) 0.0161(9) 0.0211(9) -0.0016(7) -0.0006(7) 0.0010(7)
C5 0.0219(9) 0.0163(8) 0.0288(10) -0.0052(9) -0.0009(7) -0.0020(9)
C6 0.0225(8) 0.0163(8) 0.0283(10) 0.0039(8) 0.0043(7) 0.0003(8)
C7 0.0214(9) 0.0165(8) 0.0203(9) 0.0013(7) 0.0027(7) 0.0039(7)
C8 0.0174(8) 0.0132(8) 0.0191(9) 0.0001(7) -0.0008(7) 0.0047(7)
C9 0.0210(9) 0.0163(8) 0.0146(8) -0.0001(7) 0.0004(7) 0.0008(7)
C10 0.0166(8) 0.0148(8) 0.0149(8) -0.0017(7) -0.0007(6) -0.0004(7)
C11 0.0163(8) 0.0179(9) 0.0140(8) 0.0009(6) 0.0037(7) 0.0015(7)
C12 0.0174(8) 0.0198(8) 0.0164(8) 0.0011(7) 0.0036(7) 0.0001(7)
C13 0.0301(11) 0.0172(9) 0.0266(10) -0.0022(8) 0.0050(8) -0.0038(8)
C14 0.0359(12) 0.0157(9) 0.0317(11) 0.0055(9) 0.0103(9) 0.0054(9)
C15 0.0255(10) 0.0273(10) 0.0238(10) 0.0080(8) 0.0040(8) 0.0085(8)
C16 0.0209(8) 0.0220(9) 0.0166(8) 0.0015(8) 0.0011(6) 0.0010(9)

loop_
_atom_type_symbol
_atom_type_description
_atom_type_scat_dispersion_real
_atom_type_scat_dispersion_imag
_atom_type_scat_source
C C 0.0181 0.0091 'International Tables Vol C Tables 4.2.6.8 and 6.1.1.4'
H H 0.0000 0.0000 'International Tables Vol C Tables 4.2.6.8 and 6.1.1.4'
N N 0.0311 0.0180 'International Tables Vol C Tables 4.2.6.8 and 6.1.1.4'
O O 0.0492 0.0322 'International Tables Vol C Tables 4.2.6.8 and 6.1.1.4'
Cl Cl 0.3639 0.7018 'International Tables Vol C Tables 4.2.6.8 and 6.1.1.4'

loop_
_geom_angle_atom_site_label_1
_geom_angle_atom_site_label_2
_geom_angle_atom_site_label_3
_geom_angle
C2 O2 C1 115.14(15)
C2 N1 C3 124.60(16)
C2 N1 C10 123.55(15)
C3 N1 C10 111.16(15)
O2 C1 H1A 109.5
O2 C1 H1B 109.5
H1A C1 H1B 109.5
O2 C1 H1C 109.5
H1A C1 H1C 109.5
H1B C1 H1C 109.5
O1 C2 O2 124.64(18)
O1 C2 N1 125.04(18)
O2 C2 N1 110.32(16)
C4 C3 C8 121.55(18)
C4 C3 N1 128.95(17)
C8 C3 N1 109.48(16)
C3 C4 C5 117.26(17)
C3 C4 H4 121.4
C5 C4 H4 121.4
C6 C5 C4 121.70(18)
C6 C5 H5 119.2
C4 C5 H5 119.2
C5 C6 C7 120.20(18)
C5 C6 H6 119.9
C7 C6 H6 119.9
C8 C7 C6 119.13(17)
C8 C7 H7 120.4
C6 C7 H7 120.4
C7 C8 C3 120.16(18)
C7 C8 C9 129.29(17)
C3 C8 C9 110.56(16)
C8 C9 C10 104.06(15)
C8 C9 H9A 110.9
C10 C9 H9A 110.9
C8 C9 H9B 110.9
C10 C9 H9B 110.9
H9A C9 H9B 109.0
N1 C10 C11 113.07(15)
N1 C10 C9 104.05(14)
C11 C10 C9 111.32(15)
N1 C10 H10 109.4
C11 C10 H10 109.4
C9 C10 H10 109.4
C16 C11 C12 117.14(18)
C16 C11 C10 122.86(17)
C12 C11 C10 119.92(17)
C13 C12 C11 122.58(19)
C13 C12 Cl1 117.95(16)
C11 C12 Cl1 119.47(15)
C12 C13 C14 119.01(19)
C12 C13 H13 120.5
C14 C13 H13 120.5
C15 C14 C13 120.12(19)
C15 C14 H14 119.9
C13 C14 H14 119.9
C14 C15 C16 119.99(19)
C14 C15 H15 120.0
C16 C15 H15 120.0
C11 C16 C15 121.2(2)
C11 C16 H16 119.4
C15 C16 H16 119.4

loop_
_geom_bond_atom_site_label_1
_geom_bond_atom_site_label_2
_geom_bond_distance
Cl1 C12 1.751(2)
O1 C2 1.214(2)
O2 C2 1.346(2)
O2 C1 1.446(2)
N1 C2 1.363(3)
N1 C3 1.414(2)
N1 C10 1.478(2)
C1 H1A 0.9800
C1 H1B 0.9800
C1 H1C 0.9800
C3 C4 1.394(3)
C3 C8 1.395(3)
C4 C5 1.395(3)
C4 H4 0.9500
C5 C6 1.386(3)
C5 H5 0.9500
C6 C7 1.392(3)
C6 H6 0.9500
C7 C8 1.384(3)
C7 H7 0.9500
C8 C9 1.504(3)
C9 C10 1.560(2)
C9 H9A 0.9900
C9 H9B 0.9900
C10 C11 1.515(2)
C10 H10 1.0000
C11 C16 1.393(3)
C11 C12 1.393(3)
C12 C13 1.383(3)
C13 C14 1.387(3)
C13 H13 0.9500
C14 C15 1.380(3)
C14 H14 0.9500
C15 C16 1.395(3)
C15 H15 0.9500
C16 H16 0.9500

loop_
_geom_torsion_atom_site_label_1
_geom_torsion_atom_site_label_2
_geom_torsion_atom_site_label_3
_geom_torsion_atom_site_label_4
_geom_torsion
C1 O2 C2 O1 0.3(3)
C1 O2 C2 N1 -178.77(16)
C3 N1 C2 O1 3.6(3)
C10 N1 C2 O1 173.28(17)
C3 N1 C2 O2 -177.29(15)
C10 N1 C2 O2 -7.6(2)
C2 N1 C3 C4 -15.5(3)
C10 N1 C3 C4 173.77(18)
C2 N1 C3 C8 166.27(17)
C10 N1 C3 C8 -4.5(2)
C8 C3 C4 C5 0.4(3)
N1 C3 C4 C5 -177.68(17)
C3 C4 C5 C6 -0.5(3)
C4 C5 C6 C7 0.1(3)
C5 C6 C7 C8 0.4(3)
C6 C7 C8 C3 -0.5(3)
C6 C7 C8 C9 179.05(18)
C4 C3 C8 C7 0.1(3)
N1 C3 C8 C7 178.49(16)
C4 C3 C8 C9 -179.55(16)
N1 C3 C8 C9 -1.1(2)
C7 C8 C9 C10 -173.75(18)
C3 C8 C9 C10 5.81(19)
C2 N1 C10 C11 76.0(2)
C3 N1 C10 C11 -113.09(16)
C2 N1 C10 C9 -163.03(16)
C3 N1 C10 C9 7.85(19)
C8 C9 C10 N1 -7.94(18)
C8 C9 C10 C11 114.15(16)
N1 C10 C11 C16 15.0(2)
C9 C10 C11 C16 -101.8(2)
N1 C10 C11 C12 -168.34(16)
C9 C10 C11 C12 74.9(2)
C16 C11 C12 C13 -0.2(3)
C10 C11 C12 C13 -177.11(18)
C16 C11 C12 Cl1 178.63(13)
C10 C11 C12 Cl1 1.8(2)
C11 C12 C13 C14 0.1(3)
Cl1 C12 C13 C14 -178.77(15)
C12 C13 C14 C15 0.2(3)
C13 C14 C15 C16 -0.3(3)
C12 C11 C16 C15 0.1(3)
C10 C11 C16 C15 176.86(17)
C14 C15 C16 C11 0.2(3)
